data_2209891
loop_
_publ_author_name
'Faroughi, Masoud'
'Try, Andrew C.'
'Turner, Peter'

_publ_section_title
;Dimethyl
 6<i>H</i>,12<i>H</i>-5,11-methanodibenzo[<i>b</i>,<i>f</i>][1,5]diazocine-2,8-dicarboxylate
;
_journal_coeditor_code HK2086
_journal_issue 8
_journal_name_full 'Acta Crystallographica Section E'
_journal_page_first o3479
_journal_page_last o3480
_journal_paper_doi 10.1107/S1600536806028388
_journal_volume 62
_journal_year 2006
_chemical_formula_iupac 'C19 H18 N2 O4'
_chemical_formula_moiety 'C19 H18 N2 O4'
_chemical_formula_sum 'C19 H18 N2 O4'
_chemical_formula_weight 338.35
_chemical_melting_point 503.18
_chemical_name_common
;
dimethyl ester Tr\"oger's base
;
_chemical_name_systematic
;
Dimethyl 6H,12H-5,11-methanodibenzo[b,f][1,5]diazocine-2,8-dicarboxylate
;
_space_group_IT_number 14
_symmetry_cell_setting monoclinic
_symmetry_space_group_name_Hall '-P 2ybc'
_symmetry_space_group_name_H-M 'P 1 21/c 1'
_atom_sites_solution_hydrogens geom
_atom_sites_solution_primary direct
_atom_sites_solution_secondary difmap
_audit_creation_method SHELXL-97
_cell_angle_alpha 90.00
_cell_angle_beta 99.500(4)
_cell_angle_gamma 90.00
_cell_formula_units_Z 4
_cell_length_a 12.941(3)
_cell_length_b 8.1336(19)
_cell_length_c 15.260(4)
_cell_measurement_reflns_used 993
_cell_measurement_temperature 150(2)
_cell_measurement_theta_max 28.22
_cell_measurement_theta_min 2.47
_cell_volume 1584.2(7)
_computing_cell_refinement SAINT
_computing_data_collection 'SMART (Siemens, 1995)'
_computing_data_reduction 'SAINT and XPREP (Siemens, 1995)'
_computing_molecular_graphics
;
TEXSAN for Windows (Molecular Structure Corporation, 1998),
Xtal3.6 (Hall <i>et al.</i>,  1999) and
ORTEPII (Johnson, 1976)
;
_computing_publication_material 'WinGX (Farrugia, 1999)'
_computing_structure_refinement 'SHELXL97 (Sheldrick, 1997)'
_computing_structure_solution 'SIR97 (Altomare <i>et al.</i>,  1999)'
_diffrn_ambient_temperature 150(2)
_diffrn_measured_fraction_theta_full 1.000
_diffrn_measured_fraction_theta_max 0.966
_diffrn_measurement_device_type 'Bruker SMART 1000 CCD'
_diffrn_measurement_method \w
_diffrn_radiation_monochromator graphite
_diffrn_radiation_source 'sealed tube'
_diffrn_radiation_type MoK\a
_diffrn_radiation_wavelength 0.71073
_diffrn_reflns_av_R_equivalents 0.0283
_diffrn_reflns_av_sigmaI/netI 0.0198
_diffrn_reflns_limit_h_max 17
_diffrn_reflns_limit_h_min -17
_diffrn_reflns_limit_k_max 10
_diffrn_reflns_limit_k_min -10
_diffrn_reflns_limit_l_max 19
_diffrn_reflns_limit_l_min -20
_diffrn_reflns_number 15205
_diffrn_reflns_theta_full 26.00
_diffrn_reflns_theta_max 28.36
_diffrn_reflns_theta_min 1.60
_diffrn_standards_decay_% 0
_diffrn_standards_interval_count 0
_diffrn_standards_interval_time 0
_diffrn_standards_number 0
_exptl_absorpt_coefficient_mu 0.101
_exptl_absorpt_correction_type none
_exptl_crystal_colour colorless
_exptl_crystal_density_diffrn 1.419
_exptl_crystal_density_method 'not measured'
_exptl_crystal_description prism
_exptl_crystal_F_000 712
_exptl_crystal_size_max 0.363
_exptl_crystal_size_mid 0.352
_exptl_crystal_size_min 0.269
_refine_diff_density_max 0.353
_refine_diff_density_min -0.227
_refine_ls_extinction_method none
_refine_ls_goodness_of_fit_ref 1.205
_refine_ls_hydrogen_treatment constr
_refine_ls_matrix_type full
_refine_ls_number_parameters 228
_refine_ls_number_reflns 3826
_refine_ls_number_restraints 0
_refine_ls_restrained_S_all 1.205
_refine_ls_R_factor_all 0.0430
_refine_ls_R_factor_gt 0.0368
_refine_ls_shift/su_max 0.001
_refine_ls_shift/su_mean 0.000
_refine_ls_structure_factor_coef Fsqd
_refine_ls_weighting_details 'calc w=1/[\s^2^(Fo^2^)+(0.03P)^2^+0.5P] where P=(Fo^2^+2Fc^2^)/3'
_refine_ls_weighting_scheme calc
_refine_ls_wR_factor_gt 0.0883
_refine_ls_wR_factor_ref 0.0920
_reflns_number_gt 3286
_reflns_number_total 3826
_reflns_threshold_expression I>2\s(I)
_cod_data_source_file hk2086.cif
_cod_data_source_block I
_cod_original_sg_symbol_H-M 'P 21/c'
_cod_database_code 2209891
_cod_database_fobs_code 2209891

loop_
_symmetry_equiv_pos_as_xyz
'x, y, z'
'-x, y+1/2, -z+1/2'
'-x, -y, -z'
'x, -y-1/2, z-1/2'

loop_
_atom_site_type_symbol
_atom_site_label
_atom_site_fract_x
_atom_site_fract_y
_atom_site_fract_z
_atom_site_U_iso_or_equiv
_atom_site_adp_type
_atom_site_calc_flag
_atom_site_refinement_flags
_atom_site_occupancy
O O1 1.06881(7) 0.24832(12) -0.06321(6) 0.0349(2) Uani d . 1
O O2 1.15461(6) 0.39762(11) 0.04930(5) 0.02766(19) Uani d . 1
O O3 0.41205(7) 0.73125(11) 0.04450(6) 0.0345(2) Uani d . 1
O O4 0.47802(7) 0.95626(10) 0.11812(6) 0.0287(2) Uani d . 1
N N1 0.76172(7) 0.19775(12) 0.22794(6) 0.0224(2) Uani d . 1
N N2 0.81339(8) 0.44812(12) 0.30969(6) 0.0225(2) Uani d . 1
C C1 0.84020(8) 0.23048(13) 0.17413(7) 0.0203(2) Uani d . 1
C C2 0.83961(9) 0.13879(14) 0.09649(7) 0.0223(2) Uani d . 1
H H2 0.7871 0.0578 0.0802 0.027 Uiso calc R 1
C C3 0.91465(9) 0.16499(14) 0.04337(7) 0.0223(2) Uani d . 1
H H3 0.9126 0.1041 -0.0100 0.027 Uiso calc R 1
C C4 0.99365(9) 0.28132(13) 0.06819(7) 0.0210(2) Uani d . 1
C C5 0.99427(9) 0.37269(13) 0.14542(7) 0.0208(2) Uani d . 1
H H5 1.0482 0.4512 0.1624 0.025 Uiso calc R 1
C C6 0.91724(8) 0.35089(13) 0.19810(7) 0.0202(2) Uani d . 1
C C7 0.91480(9) 0.46183(14) 0.27765(7) 0.0228(2) Uani d . 1
H H7A 0.9723 0.4309 0.3260 0.027 Uiso calc R 1
H H7B 0.9260 0.5772 0.2608 0.027 Uiso calc R 1
C C8 0.73092(9) 0.53232(14) 0.25356(7) 0.0213(2) Uani d . 1
C C9 0.72911(9) 0.70441(14) 0.25624(7) 0.0244(2) Uani d . 1
H H9 0.7845 0.7620 0.2921 0.029 Uiso calc R 1
C C10 0.64784(9) 0.79109(14) 0.20743(8) 0.0244(2) Uani d . 1
H H10 0.6469 0.9077 0.2103 0.029 Uiso calc R 1
C C11 0.56676(9) 0.70697(14) 0.15362(7) 0.0221(2) Uani d . 1
C C12 0.57036(9) 0.53600(14) 0.14839(7) 0.0225(2) Uani d . 1
H H12 0.5164 0.4792 0.1105 0.027 Uiso calc R 1
C C13 0.65170(9) 0.44716(14) 0.19769(7) 0.0214(2) Uani d . 1
C C14 0.65753(9) 0.26150(14) 0.18853(8) 0.0238(2) Uani d . 1
H H14A 0.6034 0.2097 0.2184 0.029 Uiso calc R 1
H H14B 0.6426 0.2315 0.1248 0.029 Uiso calc R 1
C C15 0.79026(10) 0.27224(14) 0.31593(7) 0.0249(2) Uani d . 1
H H15A 0.8525 0.2153 0.3487 0.030 Uiso calc R 1
H H15B 0.7319 0.2578 0.3498 0.030 Uiso calc R 1
C C16 1.07413(9) 0.30501(14) 0.01027(7) 0.0225(2) Uani d . 1
C C17 1.23573(10) 0.42884(17) -0.00326(9) 0.0310(3) Uani d . 1
H H17A 1.2590 0.3245 -0.0256 0.046 Uiso calc R 1
H H17B 1.2951 0.4832 0.0336 0.046 Uiso calc R 1
H H17C 1.2081 0.5000 -0.0535 0.046 Uiso calc R 1
C C18 0.47766(9) 0.79476(14) 0.09954(7) 0.0235(2) Uani d . 1
C C19 0.39529(10) 1.05137(16) 0.06676(9) 0.0307(3) Uani d . 1
H H19A 0.3969 1.0359 0.0033 0.046 Uiso calc R 1
H H19B 0.4054 1.1680 0.0819 0.046 Uiso calc R 1
H H19C 0.3275 1.0148 0.0802 0.046 Uiso calc R 1

loop_
_atom_site_aniso_label
_atom_site_aniso_U_11
_atom_site_aniso_U_22
_atom_site_aniso_U_33
_atom_site_aniso_U_12
_atom_site_aniso_U_13
_atom_site_aniso_U_23
O1 0.0403(5) 0.0370(5) 0.0299(5) -0.0092(4) 0.0129(4) -0.0092(4)
O2 0.0250(4) 0.0338(5) 0.0242(4) -0.0053(3) 0.0038(3) 0.0012(3)
O3 0.0281(5) 0.0299(5) 0.0412(5) -0.0016(4) -0.0062(4) -0.0003(4)
O4 0.0292(4) 0.0239(4) 0.0312(4) 0.0048(3) -0.0001(3) 0.0001(3)
N1 0.0252(5) 0.0186(4) 0.0239(5) -0.0008(4) 0.0052(4) 0.0006(4)
N2 0.0255(5) 0.0210(5) 0.0205(4) 0.0013(4) 0.0024(4) -0.0008(4)
C1 0.0218(5) 0.0164(5) 0.0220(5) 0.0017(4) 0.0016(4) 0.0021(4)
C2 0.0230(5) 0.0178(5) 0.0247(5) -0.0012(4) 0.0000(4) -0.0012(4)
C3 0.0260(5) 0.0198(5) 0.0200(5) 0.0018(4) 0.0006(4) -0.0013(4)
C4 0.0226(5) 0.0189(5) 0.0210(5) 0.0023(4) 0.0018(4) 0.0026(4)
C5 0.0208(5) 0.0176(5) 0.0223(5) -0.0001(4) -0.0013(4) 0.0012(4)
C6 0.0221(5) 0.0174(5) 0.0195(5) 0.0019(4) -0.0011(4) 0.0002(4)
C7 0.0232(5) 0.0223(5) 0.0218(5) 0.0000(4) 0.0007(4) -0.0036(4)
C8 0.0233(5) 0.0217(5) 0.0192(5) 0.0006(4) 0.0048(4) -0.0007(4)
C9 0.0263(6) 0.0220(5) 0.0236(5) -0.0024(4) 0.0008(4) -0.0039(4)
C10 0.0281(6) 0.0188(5) 0.0262(6) -0.0009(4) 0.0042(4) -0.0017(4)
C11 0.0217(5) 0.0224(5) 0.0228(5) -0.0002(4) 0.0053(4) 0.0002(4)
C12 0.0201(5) 0.0229(5) 0.0249(5) -0.0038(4) 0.0045(4) -0.0023(4)
C13 0.0228(5) 0.0195(5) 0.0230(5) -0.0019(4) 0.0068(4) -0.0011(4)
C14 0.0226(5) 0.0199(5) 0.0292(6) -0.0029(4) 0.0049(4) -0.0018(4)
C15 0.0309(6) 0.0220(5) 0.0222(5) 0.0017(5) 0.0056(4) 0.0020(4)
C16 0.0249(5) 0.0181(5) 0.0239(5) 0.0016(4) 0.0027(4) 0.0028(4)
C17 0.0249(6) 0.0350(7) 0.0342(6) -0.0016(5) 0.0082(5) 0.0067(5)
C18 0.0228(5) 0.0238(5) 0.0250(5) -0.0011(4) 0.0072(4) 0.0013(4)
C19 0.0298(6) 0.0280(6) 0.0340(7) 0.0068(5) 0.0040(5) 0.0058(5)

loop_
_atom_type_symbol
_atom_type_description
_atom_type_scat_dispersion_real
_atom_type_scat_dispersion_imag
_atom_type_scat_source
C C 0.0033 0.0016 'International Tables Vol C Tables 4.2.6.8 and 6.1.1.4'
H H 0.0000 0.0000 'International Tables Vol C Tables 4.2.6.8 and 6.1.1.4'
N N 0.0061 0.0033 'International Tables Vol C Tables 4.2.6.8 and 6.1.1.4'
O O 0.0106 0.0060 'International Tables Vol C Tables 4.2.6.8 and 6.1.1.4'

loop_
_geom_angle_atom_site_label_1
_geom_angle_atom_site_label_2
_geom_angle_atom_site_label_3
_geom_angle
_geom_angle_publ_flag
C16 O2 C17 115.71(9) yes
C18 O4 C19 115.66(9) yes
C1 N1 C15 110.70(9) yes
C1 N1 C14 112.79(9) yes
C15 N1 C14 107.66(9) yes
C8 N2 C15 111.47(9) yes
C8 N2 C7 112.44(9) yes
C15 N2 C7 107.25(9) yes
C2 C1 C6 119.84(10) ?
C2 C1 N1 118.76(10) yes
C6 C1 N1 121.40(10) yes
C3 C2 C1 120.59(10) ?
C3 C2 H2 119.7 ?
C1 C2 H2 119.7 ?
C2 C3 C4 119.94(10) ?
C2 C3 H3 120.0 ?
C4 C3 H3 120.0 ?
C5 C4 C3 119.48(10) ?
C5 C4 C16 121.85(10) ?
C3 C4 C16 118.66(10) ?
C6 C5 C4 121.10(10) ?
C6 C5 H5 119.5 ?
C4 C5 H5 119.5 ?
C5 C6 C1 118.99(10) ?
C5 C6 C7 119.87(10) ?
C1 C6 C7 121.09(10) ?
N2 C7 C6 110.89(9) ?
N2 C7 H7A 109.5 ?
C6 C7 H7A 109.5 ?
N2 C7 H7B 109.5 ?
C6 C7 H7B 109.5 ?
H7A C7 H7B 108.0 ?
C9 C8 C13 119.80(10) ?
C9 C8 N2 118.43(10) yes
C13 C8 N2 121.76(10) yes
C10 C9 C8 120.69(11) ?
C10 C9 H9 119.7 ?
C8 C9 H9 119.7 ?
C9 C10 C11 119.89(11) ?
C9 C10 H10 120.1 ?
C11 C10 H10 120.1 ?
C12 C11 C10 119.49(11) ?
C12 C11 C18 118.55(10) ?
C10 C11 C18 121.94(10) ?
C13 C12 C11 121.11(10) ?
C13 C12 H12 119.4 ?
C11 C12 H12 119.4 ?
C12 C13 C8 118.95(10) ?
C12 C13 C14 120.74(10) ?
C8 C13 C14 120.26(10) ?
N1 C14 C13 111.55(9) ?
N1 C14 H14A 109.3 ?
C13 C14 H14A 109.3 ?
N1 C14 H14B 109.3 ?
C13 C14 H14B 109.3 ?
H14A C14 H14B 108.0 ?
N1 C15 N2 111.54(9) yes
N1 C15 H15A 109.3 ?
N2 C15 H15A 109.3 ?
N1 C15 H15B 109.3 ?
N2 C15 H15B 109.3 ?
H15A C15 H15B 108.0 ?
O1 C16 O2 123.30(11) ?
O1 C16 C4 124.51(11) ?
O2 C16 C4 112.19(10) ?
O2 C17 H17A 109.5 ?
O2 C17 H17B 109.5 ?
H17A C17 H17B 109.5 ?
O2 C17 H17C 109.5 ?
H17A C17 H17C 109.5 ?
H17B C17 H17C 109.5 ?
O3 C18 O4 122.86(11) ?
O3 C18 C11 124.97(11) ?
O4 C18 C11 112.17(10) ?
O4 C19 H19A 109.5 ?
O4 C19 H19B 109.5 ?
H19A C19 H19B 109.5 ?
O4 C19 H19C 109.5 ?
H19A C19 H19C 109.5 ?
H19B C19 H19C 109.5 ?

loop_
_geom_bond_atom_site_label_1
_geom_bond_atom_site_label_2
_geom_bond_distance
_geom_bond_publ_flag
O1 C16 1.2039(14) yes
O2 C16 1.3424(14) yes
O2 C17 1.4449(14) yes
O3 C18 1.2074(14) yes
O4 C18 1.3436(15) yes
O4 C19 1.4430(14) yes
N1 C1 1.4325(14) yes
N1 C15 1.4638(15) yes
N1 C14 1.4768(15) yes
N2 C8 1.4283(14) yes
N2 C15 1.4678(15) yes
N2 C7 1.4785(15) yes
C1 C2 1.3989(16) ?
C1 C6 1.4023(15) ?
C2 C3 1.3803(16) ?
C2 H2 0.9500 ?
C3 C4 1.3985(16) ?
C3 H3 0.9500 ?
C4 C5 1.3922(16) ?
C4 C16 1.4855(16) ?
C5 C6 1.3913(16) ?
C5 H5 0.9500 ?
C6 C7 1.5171(15) ?
C7 H7A 0.9900 ?
C7 H7B 0.9900 ?
C8 C9 1.4007(16) ?
C8 C13 1.4032(15) ?
C9 C10 1.3782(16) ?
C9 H9 0.9500 ?
C10 C11 1.3997(16) ?
C10 H10 0.9500 ?
C11 C12 1.3941(16) ?
C11 C18 1.4853(16) ?
C12 C13 1.3909(16) ?
C12 H12 0.9500 ?
C13 C14 1.5196(16) ?
C14 H14A 0.9900 ?
C14 H14B 0.9900 ?
C15 H15A 0.9900 ?
C15 H15B 0.9900 ?
C17 H17A 0.9800 ?
C17 H17B 0.9800 ?
C17 H17C 0.9800 ?
C19 H19A 0.9800 ?
C19 H19B 0.9800 ?
C19 H19C 0.9800 ?

loop_
_geom_torsion_atom_site_label_1
_geom_torsion_atom_site_label_2
_geom_torsion_atom_site_label_3
_geom_torsion_atom_site_label_4
_geom_torsion
_geom_torsion_publ_flag
C15 N1 C1 C2 165.18(10) ?
C14 N1 C1 C2 -74.12(13) ?
C15 N1 C1 C6 -14.38(14) yes
C14 N1 C1 C6 106.33(12) ?
C6 C1 C2 C3 0.40(16) ?
N1 C1 C2 C3 -179.16(10) ?
C1 C2 C3 C4 1.55(17) ?
C2 C3 C4 C5 -1.56(16) ?
C2 C3 C4 C16 179.15(10) ?
C3 C4 C5 C6 -0.38(16) ?
C16 C4 C5 C6 178.89(10) ?
C4 C5 C6 C1 2.30(16) ?
C4 C5 C6 C7 -174.97(10) ?
C2 C1 C6 C5 -2.30(16) ?
N1 C1 C6 C5 177.25(10) ?
C2 C1 C6 C7 174.94(10) ?
N1 C1 C6 C7 -5.52(16) ?
C8 N2 C7 C6 -75.33(11) ?
C15 N2 C7 C6 47.55(11) yes
C5 C6 C7 N2 165.08(9) ?
C1 C6 C7 N2 -12.13(14) ?
C15 N2 C8 C9 165.76(10) ?
C7 N2 C8 C9 -73.76(13) ?
C15 N2 C8 C13 -13.09(14) yes
C7 N2 C8 C13 107.39(11) ?
C13 C8 C9 C10 2.80(17) ?
N2 C8 C9 C10 -176.07(10) ?
C8 C9 C10 C11 -0.83(17) ?
C9 C10 C11 C12 -1.48(17) ?
C9 C10 C11 C18 -179.79(10) ?
C10 C11 C12 C13 1.83(17) ?
C18 C11 C12 C13 -179.80(10) ?
C11 C12 C13 C8 0.13(16) ?
C11 C12 C13 C14 -177.30(10) ?
C9 C8 C13 C12 -2.43(16) ?
N2 C8 C13 C12 176.41(10) ?
C9 C8 C13 C14 175.01(10) ?
N2 C8 C13 C14 -6.15(16) ?
C1 N1 C14 C13 -74.89(12) ?
C15 N1 C14 C13 47.53(12) yes
C12 C13 C14 N1 165.36(10) ?
C8 C13 C14 N1 -12.03(14) ?
C1 N1 C15 N2 53.33(12) yes
C14 N1 C15 N2 -70.37(11) yes
C8 N2 C15 N1 51.70(12) yes
C7 N2 C15 N1 -71.78(11) yes
C17 O2 C16 O1 1.01(16) ?
C17 O2 C16 C4 -179.05(9) ?
C5 C4 C16 O1 -168.32(11) ?
C3 C4 C16 O1 10.95(17) ?
C5 C4 C16 O2 11.74(15) ?
C3 C4 C16 O2 -168.98(10) ?
C19 O4 C18 O3 -1.00(16) ?
C19 O4 C18 C11 178.54(9) ?
C12 C11 C18 O3 -7.19(18) ?
C10 C11 C18 O3 171.14(11) ?
C12 C11 C18 O4 173.29(10) ?
C10 C11 C18 O4 -8.39(15) ?

loop_
_cod_related_entry_id
_cod_related_entry_database
_cod_related_entry_code
1 ChemSpider 21127720
